data_7001246
loop_
_publ_author_name
'Niemeyer, Jochen'
'Kehr, Gerald'
'Fr\"ohlich, Roland'
'Erker, Gerhard'

_publ_section_title
;
 Selective synthesis of the 2-hydroxyferrocene-aldimine
 enantiomers---extended planar chiral analogues of the
 &#x201C;flat&#x201D; salicylaldimine ligand family
;
_journal_issue 19
_journal_name_full 'Dalton Transactions'
_journal_page_first 3716
_journal_page_last 3730
_journal_paper_doi 10.1039/b822735g
_journal_year 2009
_chemical_formula_sum 'C27 H28 Fe O2 Si'
_chemical_formula_weight 468.43
_chemical_name_systematic
;
?
;
_space_group_IT_number 19
_symmetry_cell_setting orthorhombic
_symmetry_space_group_name_Hall 'P 2ac 2ab'
_symmetry_space_group_name_H-M 'P 21 21 21'
_atom_sites_solution_hydrogens geom
_atom_sites_solution_primary direct
_atom_sites_solution_secondary difmap
_audit_creation_method SHELXL-97
_cell_angle_alpha 90.00
_cell_angle_beta 90.00
_cell_angle_gamma 90.00
_cell_formula_units_Z 4
_cell_length_a 10.155(1)
_cell_length_b 13.060(1)
_cell_length_c 17.630(1)
_cell_measurement_reflns_used 4363
_cell_measurement_temperature 198(2)
_cell_measurement_theta_max 27.88
_cell_measurement_theta_min 0.41
_cell_volume 2338.2(3)
_computing_cell_refinement 'Collect (Nonius B.V., 1998)'
_computing_data_collection 'Collect (Nonius B.v., 1998)'
_computing_data_reduction 'Denzo-SMN (Otwinowski & Minor, 1997)'
_computing_molecular_graphics 'SCHAKAL (Keller, 1997)'
_computing_publication_material 'SHELXL-97 (Sheldrick, 1997)'
_computing_structure_refinement 'SHELXL-97 (Sheldrick, 1997)'
_computing_structure_solution 'SHELXS-97 (Sheldrick, 1990)'
_diffrn_ambient_temperature 198(2)
_diffrn_measured_fraction_theta_full 0.830
_diffrn_measured_fraction_theta_max 0.830
_diffrn_measurement_device_type 'Nonius KappaCCD'
_diffrn_measurement_method '\w and \f scans'
_diffrn_radiation_monochromator graphite
_diffrn_radiation_source 'rotating anode Nonius FR591'
_diffrn_radiation_type MoK\a
_diffrn_radiation_wavelength 0.71073
_diffrn_reflns_av_R_equivalents 0.0444
_diffrn_reflns_av_sigmaI/netI 0.0499
_diffrn_reflns_limit_h_max 9
_diffrn_reflns_limit_h_min -13
_diffrn_reflns_limit_k_max 16
_diffrn_reflns_limit_k_min -10
_diffrn_reflns_limit_l_max 22
_diffrn_reflns_limit_l_min -20
_diffrn_reflns_number 11052
_diffrn_reflns_theta_full 27.92
_diffrn_reflns_theta_max 27.92
_diffrn_reflns_theta_min 1.94
_exptl_absorpt_coefficient_mu 0.717
_exptl_absorpt_correction_T_max 0.8698
_exptl_absorpt_correction_T_min 0.8410
_exptl_absorpt_correction_type multi-scan
_exptl_absorpt_process_details 'SORTAV (Blessing, 1995 & 1997)'
_exptl_crystal_colour red
_exptl_crystal_density_diffrn 1.331
_exptl_crystal_density_method 'not measured'
_exptl_crystal_description block
_exptl_crystal_F_000 984
_exptl_crystal_size_max 0.25
_exptl_crystal_size_mid 0.20
_exptl_crystal_size_min 0.20
_refine_diff_density_max 0.213
_refine_diff_density_min -0.272
_refine_diff_density_rms 0.045
_refine_ls_abs_structure_details 'Flack H D (1983), Acta Cryst. A39, 876-881'
_refine_ls_abs_structure_Flack -0.027(14)
_refine_ls_extinction_method none
_refine_ls_goodness_of_fit_ref 1.038
_refine_ls_hydrogen_treatment riding
_refine_ls_matrix_type full
_refine_ls_number_parameters 283
_refine_ls_number_reflns 4550
_refine_ls_number_restraints 0
_refine_ls_restrained_S_all 1.038
_refine_ls_R_factor_all 0.0509
_refine_ls_R_factor_gt 0.0360
_refine_ls_shift/su_max 0.001
_refine_ls_shift/su_mean 0.000
_refine_ls_structure_factor_coef Fsqd
_refine_ls_weighting_details 'calc w=1/[\s^2^(Fo^2^)+(0.0197P)^2^+0.7249P] where P=(Fo^2^+2Fc^2^)/3'
_refine_ls_weighting_scheme calc
_refine_ls_wR_factor_gt 0.0659
_refine_ls_wR_factor_ref 0.0702
_reflns_number_gt 3805
_reflns_number_total 4550
_reflns_threshold_expression >2sigma(I)
_cod_data_source_file b822735g.txt
_cod_data_source_block erk3660
_cod_original_sg_symbol_H-M P212121
_cod_database_code 7001246

loop_
_symmetry_equiv_pos_as_xyz
'x, y, z'
'-x+1/2, -y, z+1/2'
'-x, y+1/2, -z+1/2'
'x+1/2, -y+1/2, -z'

loop_
_atom_site_label
_atom_site_type_symbol
_atom_site_fract_x
_atom_site_fract_y
_atom_site_fract_z
_atom_site_U_iso_or_equiv
_atom_site_adp_type
_atom_site_occupancy
_atom_site_symmetry_multiplicity
_atom_site_calc_flag
_atom_site_refinement_flags
_atom_site_disorder_assembly
_atom_site_disorder_group
Fe Fe 0.33492(4) 0.55043(3) 0.764199(19) 0.02855(10) Uani 1 1 d . . .
Si1 Si -0.07520(7) 0.54371(6) 0.86233(4) 0.02546(16) Uani 1 1 d . . .
O1 O 0.4487(2) 0.50687(17) 0.97037(12) 0.0560(6) Uani 1 1 d . . .
O2 O 0.08563(18) 0.51863(13) 0.85800(10) 0.0336(4) Uani 1 1 d . . .
C1 C 0.4123(3) 0.4066(2) 0.75302(18) 0.0463(8) Uani 1 1 d . . .
H1 H 0.4353 0.3615 0.7932 0.056 Uiso 1 1 calc R . .
C2 C 0.4979(3) 0.4790(2) 0.71835(16) 0.0427(8) Uani 1 1 d . . .
H2 H 0.5874 0.4910 0.7311 0.051 Uiso 1 1 calc R . .
C3 C 0.4249(3) 0.5296(2) 0.66141(16) 0.0447(8) Uani 1 1 d . . .
H3 H 0.4567 0.5822 0.6291 0.054 Uiso 1 1 calc R . .
C4 C 0.2957(3) 0.4882(2) 0.66089(16) 0.0449(8) Uani 1 1 d . . .
H4 H 0.2264 0.5078 0.6277 0.054 Uiso 1 1 calc R . .
C5 C 0.2877(3) 0.4128(2) 0.71805(19) 0.0468(8) Uani 1 1 d . . .
H5 H 0.2122 0.3735 0.7307 0.056 Uiso 1 1 calc R . .
C6 C 0.1860(3) 0.58219(19) 0.83790(14) 0.0295(6) Uani 1 1 d . . .
C7 C 0.3101(3) 0.58212(19) 0.87668(13) 0.0293(6) Uani 1 1 d . . .
C8 C 0.3914(3) 0.6586(2) 0.84128(16) 0.0367(7) Uani 1 1 d . . .
H8 H 0.4795 0.6751 0.8546 0.044 Uiso 1 1 calc R . .
C9 C 0.3164(3) 0.70465(19) 0.78318(16) 0.0392(7) Uani 1 1 d . . .
H9 H 0.3457 0.7587 0.7513 0.047 Uiso 1 1 calc R . .
C10 C 0.1898(3) 0.65740(19) 0.77969(15) 0.0344(7) Uani 1 1 d . . .
H10 H 0.1211 0.6732 0.7450 0.041 Uiso 1 1 calc R . .
C11 C 0.3459(3) 0.5075(2) 0.93471(15) 0.0413(7) Uani 1 1 d . . .
H11 H 0.2839 0.4551 0.9456 0.050 Uiso 1 1 calc R . .
C21 C -0.1445(3) 0.41778(19) 0.89416(13) 0.0280(6) Uani 1 1 d . . .
C22 C -0.2801(3) 0.4020(2) 0.89377(14) 0.0341(7) Uani 1 1 d . . .
H22 H -0.3365 0.4554 0.8770 0.041 Uiso 1 1 calc R . .
C23 C -0.3346(3) 0.3101(2) 0.91722(14) 0.0394(7) Uani 1 1 d . . .
H23 H -0.4274 0.3013 0.9172 0.047 Uiso 1 1 calc R . .
C24 C -0.2534(3) 0.2310(2) 0.94068(17) 0.0438(8) Uani 1 1 d . . .
H24 H -0.2904 0.1680 0.9572 0.053 Uiso 1 1 calc R . .
C25 C -0.1197(4) 0.2440(2) 0.93993(19) 0.0472(9) Uani 1 1 d . . .
H25 H -0.0639 0.1894 0.9553 0.057 Uiso 1 1 calc R . .
C26 C -0.0648(3) 0.3364(2) 0.91695(17) 0.0408(7) Uani 1 1 d . . .
H26 H 0.0282 0.3443 0.9168 0.049 Uiso 1 1 calc R . .
C31 C -0.1340(2) 0.56858(18) 0.76359(14) 0.0290(6) Uani 1 1 d . . .
C32 C -0.0990(3) 0.4970(3) 0.70833(16) 0.0499(9) Uani 1 1 d . . .
H32 H -0.0490 0.4387 0.7226 0.060 Uiso 1 1 calc R . .
C33 C -0.1355(4) 0.5091(3) 0.63306(18) 0.0584(10) Uani 1 1 d . . .
H33 H -0.1101 0.4595 0.5964 0.070 Uiso 1 1 calc R . .
C34 C -0.2082(4) 0.5925(3) 0.61174(17) 0.0545(10) Uani 1 1 d . . .
H34 H -0.2333 0.6010 0.5602 0.065 Uiso 1 1 calc R . .
C35 C -0.2447(4) 0.6635(3) 0.66455(18) 0.0579(10) Uani 1 1 d . . .
H35 H -0.2949 0.7215 0.6497 0.070 Uiso 1 1 calc R . .
C36 C -0.2086(3) 0.6512(2) 0.73993(17) 0.0441(8) Uani 1 1 d . . .
H36 H -0.2359 0.7007 0.7762 0.053 Uiso 1 1 calc R . .
C41 C -0.1034(3) 0.6494(2) 0.93432(15) 0.0310(6) Uani 1 1 d . . .
C42 C -0.2512(3) 0.6699(3) 0.94743(19) 0.0505(9) Uani 1 1 d . . .
H42A H -0.2619 0.7172 0.9902 0.076 Uiso 1 1 calc R . .
H42B H -0.2961 0.6053 0.9588 0.076 Uiso 1 1 calc R . .
H42C H -0.2895 0.7004 0.9017 0.076 Uiso 1 1 calc R . .
C43 C -0.0367(3) 0.7502(2) 0.91151(17) 0.0398(7) Uani 1 1 d . . .
H43A H -0.0736 0.7743 0.8634 0.060 Uiso 1 1 calc R . .
H43B H 0.0582 0.7389 0.9056 0.060 Uiso 1 1 calc R . .
H43C H -0.0519 0.8017 0.9510 0.060 Uiso 1 1 calc R . .
C44 C -0.0421(4) 0.6118(3) 1.00965(16) 0.0536(9) Uani 1 1 d . . .
H44A H -0.0542 0.6642 1.0488 0.080 Uiso 1 1 calc R . .
H44B H 0.0522 0.5992 1.0023 0.080 Uiso 1 1 calc R . .
H44C H -0.0853 0.5482 1.0255 0.080 Uiso 1 1 calc R . .

loop_
_atom_site_aniso_label
_atom_site_aniso_U_11
_atom_site_aniso_U_22
_atom_site_aniso_U_33
_atom_site_aniso_U_23
_atom_site_aniso_U_13
_atom_site_aniso_U_12
Fe 0.0254(2) 0.02971(18) 0.03055(18) -0.00057(17) 0.00301(16) 0.00002(17)
Si1 0.0222(4) 0.0298(4) 0.0244(3) 0.0014(3) -0.0002(3) -0.0007(3)
O1 0.0460(17) 0.0741(16) 0.0479(13) 0.0022(12) -0.0162(11) 0.0061(11)
O2 0.0188(12) 0.0393(11) 0.0429(11) 0.0099(8) 0.0039(8) -0.0004(8)
C1 0.053(2) 0.0341(15) 0.052(2) -0.0019(14) 0.0064(16) 0.0161(14)
C2 0.030(2) 0.051(2) 0.0468(18) -0.0038(13) 0.0072(13) 0.0078(13)
C3 0.047(2) 0.053(2) 0.0343(16) -0.0033(14) 0.0107(13) 0.0070(15)
C4 0.050(2) 0.0491(19) 0.0353(16) -0.0145(14) -0.0078(13) 0.0060(14)
C5 0.046(2) 0.0345(16) 0.060(2) -0.0141(15) -0.0025(15) 0.0002(13)
C6 0.0260(18) 0.0326(15) 0.0299(13) 0.0005(10) 0.0067(11) 0.0009(11)
C7 0.0243(18) 0.0390(15) 0.0248(13) -0.0029(10) 0.0037(10) -0.0016(11)
C8 0.0303(18) 0.0393(17) 0.0405(17) -0.0087(13) 0.0021(12) -0.0064(13)
C9 0.047(2) 0.0230(14) 0.0480(18) -0.0009(12) 0.0115(14) -0.0036(12)
C10 0.0343(19) 0.0314(14) 0.0374(16) 0.0029(12) 0.0035(11) 0.0050(12)
C11 0.038(2) 0.0545(18) 0.0314(15) 0.0012(13) -0.0036(14) 0.0021(15)
C21 0.031(2) 0.0304(14) 0.0227(13) -0.0009(10) 0.0014(11) -0.0032(11)
C22 0.033(2) 0.0382(16) 0.0313(15) 0.0051(12) -0.0008(11) -0.0021(12)
C23 0.0360(19) 0.0474(17) 0.0348(15) 0.0009(12) -0.0014(14) -0.0132(15)
C24 0.057(3) 0.0363(18) 0.0383(19) 0.0065(14) -0.0022(15) -0.0110(15)
C25 0.052(3) 0.0336(17) 0.056(2) 0.0093(15) -0.0113(15) 0.0040(14)
C26 0.033(2) 0.0383(17) 0.0511(19) 0.0048(14) -0.0021(14) 0.0027(14)
C31 0.0277(17) 0.0341(15) 0.0251(12) 0.0013(12) 0.0000(10) -0.0035(10)
C32 0.049(2) 0.065(2) 0.0357(17) -0.0104(15) -0.0064(14) 0.0167(16)
C33 0.062(3) 0.077(2) 0.0356(18) -0.0189(17) 0.0016(15) 0.0076(19)
C34 0.068(3) 0.069(2) 0.0261(16) 0.0084(16) -0.0051(15) -0.0155(18)
C35 0.086(3) 0.043(2) 0.044(2) 0.0104(16) -0.0207(18) 0.0048(18)
C36 0.064(2) 0.0315(15) 0.0367(16) 0.0001(13) -0.0127(15) 0.0012(13)
C41 0.0321(18) 0.0362(16) 0.0249(14) 0.0000(11) 0.0029(11) 0.0007(12)
C42 0.048(2) 0.053(2) 0.051(2) -0.0108(16) 0.0139(16) -0.0007(17)
C43 0.040(2) 0.0355(17) 0.0441(18) -0.0058(13) -0.0036(13) -0.0019(13)
C44 0.076(3) 0.053(2) 0.0317(17) -0.0040(15) -0.0127(15) -0.0021(17)

loop_
_atom_type_symbol
_atom_type_description
_atom_type_scat_dispersion_real
_atom_type_scat_dispersion_imag
_atom_type_scat_source
C C 0.0033 0.0016 'International Tables Vol C Tables 4.2.6.8 and 6.1.1.4'
H H 0.0000 0.0000 'International Tables Vol C Tables 4.2.6.8 and 6.1.1.4'
O O 0.0106 0.0060 'International Tables Vol C Tables 4.2.6.8 and 6.1.1.4'
Si Si 0.0817 0.0704 'International Tables Vol C Tables 4.2.6.8 and 6.1.1.4'
Fe Fe 0.3463 0.8444 'International Tables Vol C Tables 4.2.6.8 and 6.1.1.4'

loop_
_geom_angle_atom_site_label_1
_geom_angle_atom_site_label_2
_geom_angle_atom_site_label_3
_geom_angle
_geom_angle_site_symmetry_1
_geom_angle_site_symmetry_3
_geom_angle_publ_flag
C5 Fe C4 40.62(12) . . ?
C5 Fe C6 105.12(12) . . ?
C4 Fe C6 120.49(12) . . ?
C5 Fe C7 122.66(12) . . ?
C4 Fe C7 157.92(12) . . ?
C6 Fe C7 41.16(10) . . ?
C5 Fe C8 160.96(12) . . ?
C4 Fe C8 158.02(12) . . ?
C6 Fe C8 69.07(11) . . ?
C7 Fe C8 41.24(10) . . ?
C5 Fe C1 40.46(12) . . ?
C4 Fe C1 67.78(13) . . ?
C6 Fe C1 122.26(11) . . ?
C7 Fe C1 109.10(12) . . ?
C8 Fe C1 126.26(13) . . ?
C5 Fe C3 68.46(13) . . ?
C4 Fe C3 40.69(12) . . ?
C6 Fe C3 157.38(12) . . ?
C7 Fe C3 160.36(12) . . ?
C8 Fe C3 123.76(13) . . ?
C1 Fe C3 67.75(12) . . ?
C5 Fe C10 119.17(12) . . ?
C4 Fe C10 104.54(12) . . ?
C6 Fe C10 40.71(10) . . ?
C7 Fe C10 69.11(10) . . ?
C8 Fe C10 68.99(12) . . ?
C1 Fe C10 156.24(12) . . ?
C3 Fe C10 121.97(11) . . ?
C5 Fe C9 155.98(13) . . ?
C4 Fe C9 121.39(12) . . ?
C6 Fe C9 68.15(11) . . ?
C7 Fe C9 68.35(11) . . ?
C8 Fe C9 40.32(11) . . ?
C1 Fe C9 162.35(14) . . ?
C3 Fe C9 108.42(12) . . ?
C10 Fe C9 40.76(12) . . ?
C5 Fe C2 68.42(13) . . ?
C4 Fe C2 68.03(13) . . ?
C6 Fe C2 159.56(11) . . ?
C7 Fe C2 124.81(11) . . ?
C8 Fe C2 110.38(12) . . ?
C1 Fe C2 40.49(12) . . ?
C3 Fe C2 40.17(12) . . ?
C10 Fe C2 159.52(11) . . ?
C9 Fe C2 125.54(13) . . ?
O2 Si1 C31 107.72(10) . . ?
O2 Si1 C21 102.07(11) . . ?
C31 Si1 C21 108.14(11) . . ?
O2 Si1 C41 108.74(12) . . ?
C31 Si1 C41 116.66(12) . . ?
C21 Si1 C41 112.42(12) . . ?
C6 O2 Si1 128.73(16) . . ?
C5 C1 C2 108.8(3) . . ?
C5 C1 Fe 69.17(16) . . ?
C2 C1 Fe 70.48(16) . . ?
C3 C2 C1 107.2(3) . . ?
C3 C2 Fe 69.27(17) . . ?
C1 C2 Fe 69.04(16) . . ?
C2 C3 C4 108.2(3) . . ?
C2 C3 Fe 70.56(17) . . ?
C4 C3 Fe 69.14(16) . . ?
C5 C4 C3 108.3(3) . . ?
C5 C4 Fe 69.53(16) . . ?
C3 C4 Fe 70.17(16) . . ?
C1 C5 C4 107.6(3) . . ?
C1 C5 Fe 70.37(17) . . ?
C4 C5 Fe 69.85(17) . . ?
O2 C6 C10 129.0(2) . . ?
O2 C6 C7 122.2(2) . . ?
C10 C6 C7 108.7(2) . . ?
O2 C6 Fe 126.72(17) . . ?
C10 C6 Fe 70.12(14) . . ?
C7 C6 Fe 69.62(14) . . ?
C6 C7 C8 107.3(2) . . ?
C6 C7 C11 123.6(2) . . ?
C8 C7 C11 128.7(3) . . ?
C6 C7 Fe 69.22(13) . . ?
C8 C7 Fe 69.42(14) . . ?
C11 C7 Fe 121.01(18) . . ?
C9 C8 C7 107.6(3) . . ?
C9 C8 Fe 70.14(16) . . ?
C7 C8 Fe 69.34(14) . . ?
C8 C9 C10 109.4(3) . . ?
C8 C9 Fe 69.54(15) . . ?
C10 C9 Fe 69.56(15) . . ?
C6 C10 C9 107.0(2) . . ?
C6 C10 Fe 69.17(15) . . ?
C9 C10 Fe 69.68(15) . . ?
O1 C11 C7 125.4(3) . . ?
C22 C21 C26 117.5(3) . . ?
C22 C21 Si1 120.0(2) . . ?
C26 C21 Si1 122.5(2) . . ?
C23 C22 C21 121.5(3) . . ?
C22 C23 C24 119.9(3) . . ?
C25 C24 C23 119.7(3) . . ?
C24 C25 C26 120.5(3) . . ?
C25 C26 C21 120.9(3) . . ?
C36 C31 C32 116.8(3) . . ?
C36 C31 Si1 126.3(2) . . ?
C32 C31 Si1 116.9(2) . . ?
C33 C32 C31 121.6(3) . . ?
C34 C33 C32 119.8(3) . . ?
C35 C34 C33 120.0(3) . . ?
C34 C35 C36 120.1(3) . . ?
C31 C36 C35 121.6(3) . . ?
C43 C41 C42 108.6(3) . . ?
C43 C41 C44 108.6(3) . . ?
C42 C41 C44 108.6(3) . . ?
C43 C41 Si1 112.48(19) . . ?
C42 C41 Si1 112.0(2) . . ?
C44 C41 Si1 106.4(2) . . ?

loop_
_geom_bond_atom_site_label_1
_geom_bond_atom_site_label_2
_geom_bond_distance
_geom_bond_site_symmetry_2
_geom_bond_publ_flag
Fe C5 2.030(3) . ?
Fe C4 2.034(3) . ?
Fe C6 2.036(3) . ?
Fe C7 2.041(2) . ?
Fe C8 2.042(3) . ?
Fe C1 2.046(3) . ?
Fe C3 2.048(3) . ?
Fe C10 2.049(3) . ?
Fe C9 2.050(3) . ?
Fe C2 2.065(3) . ?
Si1 O2 1.668(2) . ?
Si1 C31 1.869(3) . ?
Si1 C21 1.875(3) . ?
Si1 C41 1.897(3) . ?
O1 C11 1.218(3) . ?
O2 C6 1.362(3) . ?
C1 C5 1.409(4) . ?
C1 C2 1.422(4) . ?
C2 C3 1.412(4) . ?
C3 C4 1.419(4) . ?
C4 C5 1.411(4) . ?
C6 C10 1.421(3) . ?
C6 C7 1.433(4) . ?
C7 C8 1.438(4) . ?
C7 C11 1.459(4) . ?
C8 C9 1.411(4) . ?
C9 C10 1.427(4) . ?
C21 C22 1.393(4) . ?
C21 C26 1.395(4) . ?
C22 C23 1.385(4) . ?
C23 C24 1.384(4) . ?
C24 C25 1.369(5) . ?
C25 C26 1.390(4) . ?
C31 C36 1.383(4) . ?
C31 C32 1.396(4) . ?
C32 C33 1.387(4) . ?
C33 C34 1.369(5) . ?
C34 C35 1.366(5) . ?
C35 C36 1.388(4) . ?
C41 C43 1.534(4) . ?
C41 C42 1.542(4) . ?
C41 C44 1.547(4) . ?

loop_
_geom_torsion_atom_site_label_1
_geom_torsion_atom_site_label_2
_geom_torsion_atom_site_label_3
_geom_torsion_atom_site_label_4
_geom_torsion
_geom_torsion_site_symmetry_1
_geom_torsion_site_symmetry_2
_geom_torsion_site_symmetry_3
_geom_torsion_site_symmetry_4
_geom_torsion_publ_flag
C31 Si1 O2 C6 66.2(2) . . . . ?
C21 Si1 O2 C6 180.0(2) . . . . ?
C41 Si1 O2 C6 -61.1(2) . . . . ?
C4 Fe C1 C5 -38.31(19) . . . . ?
C6 Fe C1 C5 74.7(2) . . . . ?
C7 Fe C1 C5 118.31(19) . . . . ?
C8 Fe C1 C5 161.18(18) . . . . ?
C3 Fe C1 C5 -82.4(2) . . . . ?
C10 Fe C1 C5 36.9(4) . . . . ?
C9 Fe C1 C5 -163.2(4) . . . . ?
C2 Fe C1 C5 -120.0(3) . . . . ?
C5 Fe C1 C2 120.0(3) . . . . ?
C4 Fe C1 C2 81.7(2) . . . . ?
C6 Fe C1 C2 -165.31(17) . . . . ?
C7 Fe C1 C2 -121.67(18) . . . . ?
C8 Fe C1 C2 -78.8(2) . . . . ?
C3 Fe C1 C2 37.59(19) . . . . ?
C10 Fe C1 C2 157.0(3) . . . . ?
C9 Fe C1 C2 -43.2(5) . . . . ?
C5 C1 C2 C3 -0.3(3) . . . . ?
Fe C1 C2 C3 -59.0(2) . . . . ?
C5 C1 C2 Fe 58.73(19) . . . . ?
C5 Fe C2 C3 81.7(2) . . . . ?
C4 Fe C2 C3 37.85(19) . . . . ?
C6 Fe C2 C3 156.8(3) . . . . ?
C7 Fe C2 C3 -162.67(18) . . . . ?
C8 Fe C2 C3 -118.62(19) . . . . ?
C1 Fe C2 C3 118.9(3) . . . . ?
C10 Fe C2 C3 -34.3(4) . . . . ?
C9 Fe C2 C3 -75.9(2) . . . . ?
C5 Fe C2 C1 -37.17(19) . . . . ?
C4 Fe C2 C1 -81.1(2) . . . . ?
C6 Fe C2 C1 37.9(4) . . . . ?
C7 Fe C2 C1 78.4(2) . . . . ?
C8 Fe C2 C1 122.5(2) . . . . ?
C3 Fe C2 C1 -118.9(3) . . . . ?
C10 Fe C2 C1 -153.2(3) . . . . ?
C9 Fe C2 C1 165.22(18) . . . . ?
C1 C2 C3 C4 -0.3(3) . . . . ?
Fe C2 C3 C4 -59.1(2) . . . . ?
C1 C2 C3 Fe 58.83(19) . . . . ?
C5 Fe C3 C2 -81.6(2) . . . . ?
C4 Fe C3 C2 -119.2(3) . . . . ?
C6 Fe C3 C2 -159.0(3) . . . . ?
C7 Fe C3 C2 46.7(4) . . . . ?
C8 Fe C3 C2 81.8(2) . . . . ?
C1 Fe C3 C2 -37.88(19) . . . . ?
C10 Fe C3 C2 166.57(17) . . . . ?
C9 Fe C3 C2 123.73(19) . . . . ?
C5 Fe C3 C4 37.57(18) . . . . ?
C6 Fe C3 C4 -39.8(4) . . . . ?
C7 Fe C3 C4 165.9(3) . . . . ?
C8 Fe C3 C4 -158.98(18) . . . . ?
C1 Fe C3 C4 81.33(19) . . . . ?
C10 Fe C3 C4 -74.2(2) . . . . ?
C9 Fe C3 C4 -117.06(19) . . . . ?
C2 Fe C3 C4 119.2(3) . . . . ?
C2 C3 C4 C5 0.7(3) . . . . ?
Fe C3 C4 C5 -59.3(2) . . . . ?
C2 C3 C4 Fe 60.0(2) . . . . ?
C6 Fe C4 C5 -77.2(2) . . . . ?
C7 Fe C4 C5 -48.0(4) . . . . ?
C8 Fe C4 C5 172.2(3) . . . . ?
C1 Fe C4 C5 38.17(18) . . . . ?
C3 Fe C4 C5 119.4(3) . . . . ?
C10 Fe C4 C5 -118.10(19) . . . . ?
C9 Fe C4 C5 -158.77(19) . . . . ?
C2 Fe C4 C5 82.0(2) . . . . ?
C5 Fe C4 C3 -119.4(3) . . . . ?
C6 Fe C4 C3 163.39(16) . . . . ?
C7 Fe C4 C3 -167.4(3) . . . . ?
C8 Fe C4 C3 52.8(4) . . . . ?
C1 Fe C4 C3 -81.23(19) . . . . ?
C10 Fe C4 C3 122.50(18) . . . . ?
C9 Fe C4 C3 81.8(2) . . . . ?
C2 Fe C4 C3 -37.38(17) . . . . ?
C2 C1 C5 C4 0.7(3) . . . . ?
Fe C1 C5 C4 60.2(2) . . . . ?
C2 C1 C5 Fe -59.53(19) . . . . ?
C3 C4 C5 C1 -0.9(3) . . . . ?
Fe C4 C5 C1 -60.6(2) . . . . ?
C3 C4 C5 Fe 59.7(2) . . . . ?
C4 Fe C5 C1 118.2(3) . . . . ?
C6 Fe C5 C1 -122.35(18) . . . . ?
C7 Fe C5 C1 -81.2(2) . . . . ?
C8 Fe C5 C1 -52.9(4) . . . . ?
C3 Fe C5 C1 80.5(2) . . . . ?
C10 Fe C5 C1 -163.91(17) . . . . ?
C9 Fe C5 C1 167.6(3) . . . . ?
C2 Fe C5 C1 37.19(18) . . . . ?
C6 Fe C5 C4 119.48(19) . . . . ?
C7 Fe C5 C4 160.62(18) . . . . ?
C8 Fe C5 C4 -171.1(3) . . . . ?
C1 Fe C5 C4 -118.2(3) . . . . ?
C3 Fe C5 C4 -37.63(18) . . . . ?
C10 Fe C5 C4 77.9(2) . . . . ?
C9 Fe C5 C4 49.4(4) . . . . ?
C2 Fe C5 C4 -81.0(2) . . . . ?
Si1 O2 C6 C10 -39.2(4) . . . . ?
Si1 O2 C6 C7 140.0(2) . . . . ?
Si1 O2 C6 Fe -132.50(18) . . . . ?
C5 Fe C6 O2 7.0(2) . . . . ?
C4 Fe C6 O2 48.2(3) . . . . ?
C7 Fe C6 O2 -115.7(3) . . . . ?
C8 Fe C6 O2 -153.9(2) . . . . ?
C1 Fe C6 O2 -33.4(3) . . . . ?
C3 Fe C6 O2 77.2(4) . . . . ?
C10 Fe C6 O2 124.4(3) . . . . ?
C9 Fe C6 O2 162.7(3) . . . . ?
C2 Fe C6 O2 -61.5(4) . . . . ?
C5 Fe C6 C10 -117.38(18) . . . . ?
C4 Fe C6 C10 -76.26(19) . . . . ?
C7 Fe C6 C10 119.9(2) . . . . ?
C8 Fe C6 C10 81.71(17) . . . . ?
C1 Fe C6 C10 -157.79(18) . . . . ?
C3 Fe C6 C10 -47.3(4) . . . . ?
C9 Fe C6 C10 38.27(16) . . . . ?
C2 Fe C6 C10 174.1(3) . . . . ?
C5 Fe C6 C7 122.70(16) . . . . ?
C4 Fe C6 C7 163.82(16) . . . . ?
C8 Fe C6 C7 -38.21(15) . . . . ?
C1 Fe C6 C7 82.29(19) . . . . ?
C3 Fe C6 C7 -167.2(3) . . . . ?
C10 Fe C6 C7 -119.9(2) . . . . ?
C9 Fe C6 C7 -81.65(17) . . . . ?
C2 Fe C6 C7 54.2(4) . . . . ?
O2 C6 C7 C8 -179.5(2) . . . . ?
C10 C6 C7 C8 -0.2(3) . . . . ?
Fe C6 C7 C8 59.22(18) . . . . ?
O2 C6 C7 C11 7.2(4) . . . . ?
C10 C6 C7 C11 -173.6(2) . . . . ?
Fe C6 C7 C11 -114.2(2) . . . . ?
O2 C6 C7 Fe 121.3(2) . . . . ?
C10 C6 C7 Fe -59.40(17) . . . . ?
C5 Fe C7 C6 -74.78(19) . . . . ?
C4 Fe C7 C6 -39.7(4) . . . . ?
C8 Fe C7 C6 118.8(2) . . . . ?
C1 Fe C7 C6 -117.53(17) . . . . ?
C3 Fe C7 C6 165.3(3) . . . . ?
C10 Fe C7 C6 37.24(15) . . . . ?
C9 Fe C7 C6 81.12(17) . . . . ?
C2 Fe C7 C6 -159.83(15) . . . . ?
C5 Fe C7 C8 166.43(18) . . . . ?
C4 Fe C7 C8 -158.5(3) . . . . ?
C6 Fe C7 C8 -118.8(2) . . . . ?
C1 Fe C7 C8 123.68(19) . . . . ?
C3 Fe C7 C8 46.5(4) . . . . ?
C10 Fe C7 C8 -81.55(18) . . . . ?
C9 Fe C7 C8 -37.67(18) . . . . ?
C2 Fe C7 C8 81.4(2) . . . . ?
C5 Fe C7 C11 42.8(3) . . . . ?
C4 Fe C7 C11 77.9(4) . . . . ?
C6 Fe C7 C11 117.6(3) . . . . ?
C8 Fe C7 C11 -123.6(3) . . . . ?
C1 Fe C7 C11 0.1(3) . . . . ?
C3 Fe C7 C11 -77.1(4) . . . . ?
C10 Fe C7 C11 154.8(3) . . . . ?
C9 Fe C7 C11 -161.3(3) . . . . ?
C2 Fe C7 C11 -42.2(3) . . . . ?
C6 C7 C8 C9 0.9(3) . . . . ?
C11 C7 C8 C9 173.8(3) . . . . ?
Fe C7 C8 C9 59.99(19) . . . . ?
C6 C7 C8 Fe -59.10(17) . . . . ?
C11 C7 C8 Fe 113.8(3) . . . . ?
C5 Fe C8 C9 -155.9(4) . . . . ?
C4 Fe C8 C9 39.8(4) . . . . ?
C6 Fe C8 C9 -80.48(19) . . . . ?
C7 Fe C8 C9 -118.6(3) . . . . ?
C1 Fe C8 C9 164.17(19) . . . . ?
C3 Fe C8 C9 78.4(2) . . . . ?
C10 Fe C8 C9 -36.74(18) . . . . ?
C2 Fe C8 C9 121.37(19) . . . . ?
C5 Fe C8 C7 -37.3(5) . . . . ?
C4 Fe C8 C7 158.4(3) . . . . ?
C6 Fe C8 C7 38.14(16) . . . . ?
C1 Fe C8 C7 -77.2(2) . . . . ?
C3 Fe C8 C7 -162.94(17) . . . . ?
C10 Fe C8 C7 81.88(17) . . . . ?
C9 Fe C8 C7 118.6(3) . . . . ?
C2 Fe C8 C7 -120.01(17) . . . . ?
C7 C8 C9 C10 -1.3(3) . . . . ?
Fe C8 C9 C10 58.20(19) . . . . ?
C7 C8 C9 Fe -59.49(19) . . . . ?
C5 Fe C9 C8 160.9(3) . . . . ?
C4 Fe C9 C8 -163.71(17) . . . . ?
C6 Fe C9 C8 82.99(18) . . . . ?
C7 Fe C9 C8 38.51(17) . . . . ?
C1 Fe C9 C8 -46.5(5) . . . . ?
C3 Fe C9 C8 -120.85(19) . . . . ?
C10 Fe C9 C8 121.2(2) . . . . ?
C2 Fe C9 C8 -79.6(2) . . . . ?
C5 Fe C9 C10 39.7(4) . . . . ?
C4 Fe C9 C10 75.1(2) . . . . ?
C6 Fe C9 C10 -38.23(15) . . . . ?
C7 Fe C9 C10 -82.71(17) . . . . ?
C8 Fe C9 C10 -121.2(2) . . . . ?
C1 Fe C9 C10 -167.7(4) . . . . ?
C3 Fe C9 C10 117.93(17) . . . . ?
C2 Fe C9 C10 159.17(16) . . . . ?
O2 C6 C10 C9 178.6(2) . . . . ?
C7 C6 C10 C9 -0.6(3) . . . . ?
Fe C6 C10 C9 -59.69(18) . . . . ?
O2 C6 C10 Fe -121.7(3) . . . . ?
C7 C6 C10 Fe 59.09(17) . . . . ?
C8 C9 C10 C6 1.2(3) . . . . ?
Fe C9 C10 C6 59.36(17) . . . . ?
C8 C9 C10 Fe -58.18(19) . . . . ?
C5 Fe C10 C6 79.02(19) . . . . ?
C4 Fe C10 C6 120.14(17) . . . . ?
C7 Fe C10 C6 -37.63(15) . . . . ?
C8 Fe C10 C6 -81.94(17) . . . . ?
C1 Fe C10 C6 52.5(4) . . . . ?
C3 Fe C10 C6 160.54(16) . . . . ?
C9 Fe C10 C6 -118.3(2) . . . . ?
C2 Fe C10 C6 -174.1(3) . . . . ?
C5 Fe C10 C9 -162.68(17) . . . . ?
C4 Fe C10 C9 -121.56(17) . . . . ?
C6 Fe C10 C9 118.3(2) . . . . ?
C7 Fe C10 C9 80.67(17) . . . . ?
C8 Fe C10 C9 36.36(16) . . . . ?
C1 Fe C10 C9 170.8(3) . . . . ?
C3 Fe C10 C9 -81.2(2) . . . . ?
C2 Fe C10 C9 -55.8(4) . . . . ?
C6 C7 C11 O1 -177.7(3) . . . . ?
C8 C7 C11 O1 10.4(5) . . . . ?
Fe C7 C11 O1 97.8(3) . . . . ?
O2 Si1 C21 C22 -170.2(2) . . . . ?
C31 Si1 C21 C22 -56.8(2) . . . . ?
C41 Si1 C21 C22 73.4(2) . . . . ?
O2 Si1 C21 C26 8.1(2) . . . . ?
C31 Si1 C21 C26 121.5(2) . . . . ?
C41 Si1 C21 C26 -108.3(2) . . . . ?
C26 C21 C22 C23 1.9(4) . . . . ?
Si1 C21 C22 C23 -179.72(19) . . . . ?
C21 C22 C23 C24 -1.0(4) . . . . ?
C22 C23 C24 C25 -0.5(5) . . . . ?
C23 C24 C25 C26 1.0(5) . . . . ?
C24 C25 C26 C21 0.0(5) . . . . ?
C22 C21 C26 C25 -1.4(4) . . . . ?
Si1 C21 C26 C25 -179.8(2) . . . . ?
O2 Si1 C31 C36 -130.3(2) . . . . ?
C21 Si1 C31 C36 120.1(3) . . . . ?
C41 Si1 C31 C36 -7.7(3) . . . . ?
O2 Si1 C31 C32 49.6(2) . . . . ?
C21 Si1 C31 C32 -60.0(3) . . . . ?
C41 Si1 C31 C32 172.1(2) . . . . ?
C36 C31 C32 C33 1.0(5) . . . . ?
Si1 C31 C32 C33 -178.9(3) . . . . ?
C31 C32 C33 C34 -0.3(5) . . . . ?
C32 C33 C34 C35 -0.1(6) . . . . ?
C33 C34 C35 C36 -0.2(6) . . . . ?
C32 C31 C36 C35 -1.3(4) . . . . ?
Si1 C31 C36 C35 178.5(2) . . . . ?
C34 C35 C36 C31 1.0(5) . . . . ?
O2 Si1 C41 C43 62.9(2) . . . . ?
C31 Si1 C41 C43 -59.1(3) . . . . ?
C21 Si1 C41 C43 175.1(2) . . . . ?
O2 Si1 C41 C42 -174.4(2) . . . . ?
C31 Si1 C41 C42 63.6(2) . . . . ?
C21 Si1 C41 C42 -62.2(3) . . . . ?
O2 Si1 C41 C44 -56.0(2) . . . . ?
C31 Si1 C41 C44 -178.0(2) . . . . ?
C21 Si1 C41 C44 56.3(3) . . . . ?
